data_7003977
loop_
_publ_author_name
'Dureen, Meghan A.'
'Stephan, Douglas W.'

_publ_section_title
;
 Biphenylamide ligand complexes of Li and Al: hemilabile arene donors?
;
_journal_issue 35
_journal_name_full 'Dalton Transactions'
_journal_page_first 4723
_journal_page_last 4731
_journal_paper_doi 10.1039/b801772g
_journal_year 2008
_chemical_formula_sum 'C20 H28 Li N O'
_chemical_formula_weight 305.37
_space_group_IT_number 14
_symmetry_cell_setting monoclinic
_symmetry_space_group_name_Hall '-P 2yn'
_symmetry_space_group_name_H-M 'P 1 21/n 1'
_atom_sites_solution_hydrogens geom
_atom_sites_solution_primary direct
_atom_sites_solution_secondary difmap
_audit_creation_method SHELXL-97
_cell_angle_alpha 90.00
_cell_angle_beta 98.63(5)
_cell_angle_gamma 90.00
_cell_formula_units_Z 4
_cell_length_a 7.85(2)
_cell_length_b 13.74(4)
_cell_length_c 18.83(5)
_cell_measurement_temperature 296(2)
_cell_measurement_theta_max 25.0
_cell_measurement_theta_min 2.0
_cell_volume 2008(9)
_computing_structure_refinement 'SHELXL-97 (Sheldrick, 1997)'
_computing_structure_solution 'SHELXS-97 (Sheldrick, 1990)'
_diffrn_ambient_temperature 296(2)
_diffrn_measured_fraction_theta_full 0.996
_diffrn_measured_fraction_theta_max 0.996
_diffrn_radiation_monochromator graphite
_diffrn_radiation_source 'fine-focus sealed tube'
_diffrn_radiation_type MoK\a
_diffrn_radiation_wavelength 0.71073
_diffrn_reflns_av_R_equivalents 0.1775
_diffrn_reflns_av_sigmaI/netI 0.1401
_diffrn_reflns_limit_h_max 9
_diffrn_reflns_limit_h_min -9
_diffrn_reflns_limit_k_max 16
_diffrn_reflns_limit_k_min -16
_diffrn_reflns_limit_l_max 22
_diffrn_reflns_limit_l_min -22
_diffrn_reflns_number 16083
_diffrn_reflns_theta_full 25.00
_diffrn_reflns_theta_max 25.00
_diffrn_reflns_theta_min 1.84
_exptl_absorpt_coefficient_mu 0.060
_exptl_absorpt_correction_T_max 1.00000
_exptl_absorpt_correction_T_min 0.388678
_exptl_absorpt_correction_type empirical
_exptl_crystal_density_diffrn 1.011
_exptl_crystal_density_method 'not measured'
_exptl_crystal_F_000 664
_exptl_crystal_size_max 0.23
_exptl_crystal_size_mid 0.21
_exptl_crystal_size_min 0.18
_refine_diff_density_max 0.172
_refine_diff_density_min -0.174
_refine_diff_density_rms 0.038
_refine_ls_extinction_method none
_refine_ls_goodness_of_fit_ref 0.887
_refine_ls_hydrogen_treatment mixed
_refine_ls_matrix_type full
_refine_ls_number_parameters 208
_refine_ls_number_reflns 3529
_refine_ls_number_restraints 0
_refine_ls_restrained_S_all 0.887
_refine_ls_R_factor_all 0.2408
_refine_ls_R_factor_gt 0.0813
_refine_ls_shift/su_max 0.000
_refine_ls_shift/su_mean 0.000
_refine_ls_structure_factor_coef Fsqd
_refine_ls_weighting_details 'calc w=1/[\s^2^(Fo^2^)+(0.1268P)^2^+0.0000P] where P=(Fo^2^+2Fc^2^)/3'
_refine_ls_weighting_scheme calc
_refine_ls_wR_factor_gt 0.2042
_refine_ls_wR_factor_ref 0.3042
_reflns_number_gt 1006
_reflns_number_total 3529
_reflns_threshold_expression >2sigma(I)
_cod_data_source_file b801772g.txt
_cod_data_source_block (2-C6H4-Ph)tBuNLi(OEt2)
_cod_original_cell_volume 2007(10)
_cod_original_sg_symbol_H-M P21/n
_cod_database_code 7003977

loop_
_symmetry_equiv_pos_as_xyz
'x, y, z'
'-x+1/2, y+1/2, -z+1/2'
'-x, -y, -z'
'x-1/2, -y-1/2, z-1/2'

loop_
_atom_site_label
_atom_site_type_symbol
_atom_site_fract_x
_atom_site_fract_y
_atom_site_fract_z
_atom_site_U_iso_or_equiv
_atom_site_adp_type
_atom_site_occupancy
_atom_site_symmetry_multiplicity
_atom_site_calc_flag
_atom_site_refinement_flags
_atom_site_disorder_assembly
_atom_site_disorder_group
Li1 Li -0.3335(12) 0.3149(7) 0.1340(6) 0.102(3) Uani 1 1 d . . .
N1 N -0.1908(5) 0.2207(3) 0.0986(2) 0.0772(13) Uani 1 1 d . . .
O1 O -0.4748(6) 0.4283(4) 0.1240(3) 0.1425(19) Uani 1 1 d . . .
C1 C -0.0418(6) 0.1823(4) 0.1368(3) 0.0699(14) Uani 1 1 d . . .
C2 C 0.0041(6) 0.2114(3) 0.2129(3) 0.0682(14) Uani 1 1 d . . .
C3 C 0.1564(7) 0.1790(4) 0.2538(3) 0.0807(15) Uani 1 1 d . . .
H3A H 0.1803 0.1989 0.3014 0.097 Uiso 1 1 calc R . .
C4 C 0.2754(6) 0.1184(4) 0.2274(4) 0.0918(18) Uani 1 1 d . . .
H4A H 0.3769 0.0985 0.2557 0.110 Uiso 1 1 calc R . .
C5 C 0.2325(7) 0.0897(4) 0.1564(4) 0.0973(19) Uani 1 1 d . . .
H5A H 0.3066 0.0478 0.1371 0.117 Uiso 1 1 calc R . .
C6 C 0.0846(7) 0.1207(4) 0.1129(3) 0.0865(16) Uani 1 1 d . . .
H6A H 0.0665 0.1001 0.0653 0.104 Uiso 1 1 calc R . .
C7 C -0.1161(6) 0.2770(4) 0.2472(3) 0.0695(14) Uani 1 1 d . . .
C8 C -0.0593(6) 0.3674(4) 0.2741(3) 0.0855(17) Uani 1 1 d . . .
H8A H 0.0509 0.3885 0.2690 0.103 Uiso 1 1 calc R . .
C9 C -0.1671(7) 0.4279(4) 0.3092(3) 0.0986(19) Uani 1 1 d . . .
H9A H -0.1291 0.4891 0.3257 0.118 Uiso 1 1 calc R . .
C10 C -0.3281(8) 0.3956(5) 0.3186(3) 0.109(2) Uani 1 1 d . . .
H10A H -0.3978 0.4347 0.3425 0.131 Uiso 1 1 calc R . .
C11 C -0.3877(8) 0.3049(6) 0.2926(3) 0.113(2) Uani 1 1 d . . .
H11A H -0.4966 0.2833 0.2993 0.136 Uiso 1 1 calc R . .
C12 C -0.2826(6) 0.2465(4) 0.2565(3) 0.0907(17) Uani 1 1 d . . .
H12A H -0.2992 0.1761 0.2601 0.109 Uiso 1 1 calc R . .
C13 C -0.2477(7) 0.1908(4) 0.0219(3) 0.0871(16) Uani 1 1 d . . .
C14 C -0.4237(7) 0.2418(5) -0.0012(3) 0.125(2) Uani 1 1 d . . .
H14A H -0.5042 0.2206 0.0293 0.188 Uiso 1 1 calc R . .
H14B H -0.4669 0.2252 -0.0501 0.188 Uiso 1 1 calc R . .
H14C H -0.4090 0.3110 0.0029 0.188 Uiso 1 1 calc R . .
C15 C -0.1257(9) 0.2287(5) -0.0297(3) 0.139(3) Uani 1 1 d . . .
H15A H -0.0143 0.1991 -0.0175 0.208 Uiso 1 1 calc R . .
H15B H -0.1148 0.2981 -0.0253 0.208 Uiso 1 1 calc R . .
H15C H -0.1727 0.2122 -0.0783 0.208 Uiso 1 1 calc R . .
C16 C -0.2815(8) 0.0803(5) 0.0123(3) 0.124(2) Uani 1 1 d . . .
H16A H -0.3571 0.0592 0.0449 0.185 Uiso 1 1 calc R . .
H16B H -0.1743 0.0457 0.0222 0.185 Uiso 1 1 calc R . .
H16C H -0.3341 0.0675 -0.0362 0.185 Uiso 1 1 calc R . .
C17 C -0.6526(12) 0.4192(12) 0.1396(6) 0.267(8) Uani 1 1 d . . .
H17A H -0.6438 0.3818 0.1837 0.321 Uiso 1 1 calc R . .
H17B H -0.6863 0.4844 0.1516 0.321 Uiso 1 1 calc R . .
C18 C -0.7695(16) 0.3877(11) 0.1026(7) 0.303(9) Uani 1 1 d . . .
H18A H -0.8695 0.3910 0.1263 0.455 Uiso 1 1 calc R . .
H18B H -0.7470 0.3211 0.0916 0.455 Uiso 1 1 calc R . .
H18C H -0.7895 0.4248 0.0589 0.455 Uiso 1 1 calc R . .
C19 C -0.4134(19) 0.5242(9) 0.1262(7) 0.238(8) Uani 1 1 d . . .
H19A H -0.4088 0.5503 0.1743 0.285 Uiso 1 1 calc R . .
H19B H -0.4907 0.5645 0.0935 0.285 Uiso 1 1 calc R . .
C20 C -0.2371(16) 0.5255(8) 0.1050(6) 0.213(5) Uani 1 1 d . . .
H20B H -0.1949 0.5912 0.1064 0.320 Uiso 1 1 calc R . .
H20C H -0.2425 0.5001 0.0572 0.320 Uiso 1 1 calc R . .
H20D H -0.1609 0.4861 0.1378 0.320 Uiso 1 1 calc R . .

loop_
_atom_site_aniso_label
_atom_site_aniso_U_11
_atom_site_aniso_U_22
_atom_site_aniso_U_33
_atom_site_aniso_U_23
_atom_site_aniso_U_13
_atom_site_aniso_U_12
Li1 0.113(7) 0.093(7) 0.102(8) -0.001(6) 0.020(6) 0.018(5)
N1 0.080(3) 0.084(3) 0.065(3) -0.007(2) 0.006(2) 0.014(2)
O1 0.134(4) 0.144(5) 0.141(4) -0.038(4) -0.006(3) 0.054(3)
C1 0.070(3) 0.068(3) 0.073(4) 0.003(3) 0.015(3) 0.000(3)
C2 0.064(3) 0.069(3) 0.073(4) 0.002(3) 0.014(3) -0.005(2)
C3 0.075(3) 0.093(4) 0.071(4) 0.005(3) 0.003(3) -0.012(3)
C4 0.063(3) 0.098(4) 0.111(5) 0.009(4) 0.000(3) 0.007(3)
C5 0.085(4) 0.101(5) 0.106(5) -0.013(4) 0.014(4) 0.021(3)
C6 0.086(4) 0.096(4) 0.079(4) -0.006(3) 0.021(3) 0.020(3)
C7 0.063(3) 0.088(4) 0.058(3) 0.000(3) 0.012(2) -0.013(3)
C8 0.076(3) 0.101(5) 0.082(4) -0.011(3) 0.018(3) -0.022(3)
C9 0.097(4) 0.100(5) 0.102(5) -0.026(4) 0.024(4) -0.014(4)
C10 0.104(5) 0.129(6) 0.099(5) -0.031(4) 0.033(4) -0.010(4)
C11 0.093(4) 0.148(6) 0.109(5) -0.034(5) 0.050(4) -0.038(4)
C12 0.083(4) 0.099(4) 0.097(4) -0.011(3) 0.036(3) -0.013(3)
C13 0.102(4) 0.093(4) 0.063(4) -0.006(3) 0.001(3) 0.015(3)
C14 0.124(5) 0.149(6) 0.091(5) -0.018(4) -0.020(4) 0.044(4)
C15 0.167(6) 0.178(8) 0.074(5) 0.015(5) 0.028(5) 0.012(5)
C16 0.157(6) 0.113(6) 0.093(5) -0.030(4) -0.009(4) 0.007(4)
C17 0.097(6) 0.43(2) 0.260(13) -0.124(13) -0.012(8) 0.112(10)
C18 0.268(14) 0.44(2) 0.226(14) -0.096(13) 0.132(11) -0.228(16)
C19 0.37(2) 0.154(11) 0.167(11) 0.001(9) -0.021(12) 0.117(15)
C20 0.342(16) 0.134(9) 0.158(9) 0.003(7) 0.021(11) -0.049(10)

loop_
_atom_type_symbol
_atom_type_description
_atom_type_scat_dispersion_real
_atom_type_scat_dispersion_imag
_atom_type_scat_source
C C 0.0033 0.0016 'International Tables Vol C Tables 4.2.6.8 and 6.1.1.4'
H H 0.0000 0.0000 'International Tables Vol C Tables 4.2.6.8 and 6.1.1.4'
Li Li -0.0003 0.0001 'International Tables Vol C Tables 4.2.6.8 and 6.1.1.4'
N N 0.0061 0.0033 'International Tables Vol C Tables 4.2.6.8 and 6.1.1.4'
O O 0.0106 0.0060 'International Tables Vol C Tables 4.2.6.8 and 6.1.1.4'

loop_
_geom_angle_atom_site_label_1
_geom_angle_atom_site_label_2
_geom_angle_atom_site_label_3
_geom_angle
_geom_angle_site_symmetry_1
_geom_angle_site_symmetry_3
_geom_angle_publ_flag
N1 Li1 O1 152.7(6) . . ?
N1 Li1 C12 92.8(4) . . ?
O1 Li1 C12 114.5(5) . . ?
N1 Li1 C7 78.5(4) . . ?
O1 Li1 C7 123.4(5) . . ?
C12 Li1 C7 32.3(2) . . ?
N1 Li1 C14 60.3(3) . . ?
O1 Li1 C14 98.2(4) . . ?
C12 Li1 C14 135.6(5) . . ?
C7 Li1 C14 138.1(4) . . ?
C1 N1 C13 120.2(4) . . ?
C1 N1 Li1 125.0(5) . . ?
C13 N1 Li1 114.7(4) . . ?
C19 O1 C17 113.9(9) . . ?
C19 O1 Li1 125.0(7) . . ?
C17 O1 Li1 117.7(8) . . ?
N1 C1 C6 129.4(5) . . ?
N1 C1 C2 117.8(4) . . ?
C6 C1 C2 112.7(4) . . ?
C3 C2 C1 120.8(5) . . ?
C3 C2 C7 119.4(5) . . ?
C1 C2 C7 119.7(4) . . ?
C2 C3 C4 123.9(6) . . ?
C5 C4 C3 115.7(5) . . ?
C6 C5 C4 123.0(5) . . ?
C5 C6 C1 123.8(5) . . ?
C8 C7 C12 118.2(5) . . ?
C8 C7 C2 120.0(4) . . ?
C12 C7 C2 121.6(5) . . ?
C8 C7 Li1 104.9(4) . . ?
C12 C7 Li1 69.6(4) . . ?
C2 C7 Li1 98.4(4) . . ?
C7 C8 C9 120.9(5) . . ?
C10 C9 C8 119.6(6) . . ?
C9 C10 C11 120.7(6) . . ?
C10 C11 C12 119.5(5) . . ?
C11 C12 C7 121.1(5) . . ?
C11 C12 Li1 102.3(5) . . ?
C7 C12 Li1 78.1(4) . . ?
N1 C13 C16 113.7(5) . . ?
N1 C13 C14 105.7(4) . . ?
C16 C13 C14 106.3(5) . . ?
N1 C13 C15 112.8(5) . . ?
C16 C13 C15 111.5(5) . . ?
C14 C13 C15 106.2(6) . . ?
C13 C14 Li1 79.0(4) . . ?
C18 C17 O1 127.1(12) . . ?
O1 C19 C20 109.3(10) . . ?

loop_
_geom_bond_atom_site_label_1
_geom_bond_atom_site_label_2
_geom_bond_distance
_geom_bond_site_symmetry_2
_geom_bond_publ_flag
Li1 N1 1.898(11) . ?
Li1 O1 1.905(11) . ?
Li1 C12 2.466(13) . ?
Li1 C7 2.575(12) . ?
Li1 C14 2.730(14) . ?
N1 C1 1.382(6) . ?
N1 C13 1.502(7) . ?
O1 C19 1.401(13) . ?
O1 C17 1.473(12) . ?
C1 C6 1.428(7) . ?
C1 C2 1.479(7) . ?
C2 C3 1.394(7) . ?
C2 C7 1.517(7) . ?
C3 C4 1.397(8) . ?
C4 C5 1.386(8) . ?
C5 C6 1.383(7) . ?
C7 C8 1.390(7) . ?
C7 C12 1.407(7) . ?
C8 C9 1.418(7) . ?
C9 C10 1.375(8) . ?
C10 C11 1.394(9) . ?
C11 C12 1.398(8) . ?
C13 C16 1.547(9) . ?
C13 C14 1.551(8) . ?
C13 C15 1.553(8) . ?
C17 C18 1.150(11) . ?
C19 C20 1.496(14) . ?
